data_4114181
loop_
_publ_author_name
'St\'ephane A. Baudron'
'Narcis Avarvari'
'Patrick Batail'
'Claude Coulon'
'Rodolphe Cl\'erac'
'Enric Canadell'
'Pascale Auban-Senzier'

_publ_contact_author
; Dr Patrick Batail 
  Laboratoire Chimie Inorganique, Mat\'eriaux et Interfaces,
  FRE 2447 CNRS-Universit\'e d'Angers,
  Bat. K, 2, Boulevard Lavoisier, Angers, France 
;
_publ_contact_author_email patrick.batail@univ-angers.fr
_publ_contact_author_fax '33 2 41 73 50 11'
_publ_contact_author_phone '33 2 41 73 52 64'
_publ_section_title
;
 Singular Crystalline \b'-Layered Topologies Directed by Ribbons of
 Self-Complementary Amide...Amide Ring Motifs in [EDT-TTF-(CONH2)2]2X (X =
 HSO4-, ClO4-, ReO4-, AsF6-): Coupled Activation of Ribbon Curvature,
 Electron Interactions, and Magnetic Susceptibility
;
_journal_name_full 'Journal of the American Chemical Society'
_journal_page_first 11583
_journal_page_last 11590
_journal_paper_doi 10.1021/ja0356129
_journal_volume 125
_journal_year 2003
_chemical_formula_sum 'C20 H16 Cl N4 O8 S12'
_chemical_formula_weight 860.54
_chemical_name_common '[EDT-TTF-(CONH2)2]2 ClO4'
_chemical_name_systematic
;
 ?
;
_space_group_IT_number 14
_symmetry_cell_setting monoclinic
_symmetry_space_group_name_Hall '-P 2ybc'
_symmetry_space_group_name_H-M 'P 1 21/c 1'
_atom_sites_solution_hydrogens geom
_atom_sites_solution_primary direct
_atom_sites_solution_secondary difmap
_audit_creation_method SHELXL-97
_cell_angle_alpha 90.00
_cell_angle_beta 98.138(9)
_cell_angle_gamma 90.00
_cell_formula_units_Z 4
_cell_length_a 15.3700(12)
_cell_length_b 12.3553(13)
_cell_length_c 16.8756(13)
_cell_measurement_reflns_used 8000
_cell_measurement_temperature 293(2)
_cell_measurement_theta_max 26.05
_cell_measurement_theta_min 1.65
_cell_volume 3172.4(5)
_computing_cell_refinement 'SELECT, CELL  [STOE-IPDS]'
_computing_data_collection 'EXPOSE [STOE-IPDS]'
_computing_data_reduction 'INTEGRATE [STOE-IPDS]'
_computing_structure_refinement 'SHELXL-97 (Sheldrick, 1997)'
_computing_structure_solution 'SHELXS-97 (Sheldrick, 1990)'
_diffrn_ambient_temperature 293(2)
_diffrn_detector_area_resol_mean 6.66
_diffrn_measured_fraction_theta_full 0.935
_diffrn_measured_fraction_theta_max 0.935
_diffrn_measurement_device_type STOE-IPDS
_diffrn_measurement_method 'Oscillation, Phi. incr. = 1.4'
_diffrn_radiation_monochromator graphite
_diffrn_radiation_source 'fine-focus sealed tube'
_diffrn_radiation_type MoK\a
_diffrn_radiation_wavelength 0.71073
_diffrn_reflns_av_R_equivalents 0.0689
_diffrn_reflns_av_sigmaI/netI 0.1236
_diffrn_reflns_limit_h_max 18
_diffrn_reflns_limit_h_min -18
_diffrn_reflns_limit_k_max 15
_diffrn_reflns_limit_k_min 0
_diffrn_reflns_limit_l_max 19
_diffrn_reflns_limit_l_min 0
_diffrn_reflns_number 26226
_diffrn_reflns_theta_full 25.96
_diffrn_reflns_theta_max 25.96
_diffrn_reflns_theta_min 2.05
_exptl_absorpt_coefficient_mu 0.963
_exptl_absorpt_correction_T_max 0.9762
_exptl_absorpt_correction_T_min 0.9263
_exptl_absorpt_correction_type numerical
_exptl_absorpt_process_details 'FACEIT, STOE-IPDS'
_exptl_crystal_colour black
_exptl_crystal_density_diffrn 1.802
_exptl_crystal_description needle
_exptl_crystal_F_000 1748
_exptl_crystal_size_max 0.8
_exptl_crystal_size_mid 0.0538
_exptl_crystal_size_min 0.0384
_refine_diff_density_max 0.569
_refine_diff_density_min -0.389
_refine_diff_density_rms 0.067
_refine_ls_extinction_method none
_refine_ls_goodness_of_fit_ref 0.694
_refine_ls_hydrogen_treatment mixed
_refine_ls_matrix_type full
_refine_ls_number_parameters 406
_refine_ls_number_reflns 5805
_refine_ls_number_restraints 0
_refine_ls_restrained_S_all 0.694
_refine_ls_R_factor_all 0.0914
_refine_ls_R_factor_gt 0.0373
_refine_ls_shift/su_max 0.011
_refine_ls_shift/su_mean 0.000
_refine_ls_structure_factor_coef Fsqd
_refine_ls_weighting_details 'calc w=1/[\s^2^(Fo^2^)+(0.0222P)^2^+0.0000P] where P=(Fo^2^+2Fc^2^)/3'
_refine_ls_weighting_scheme calc
_refine_ls_wR_factor_gt 0.0672
_refine_ls_wR_factor_ref 0.0757
_reflns_number_gt 2827
_reflns_number_total 5805
_reflns_threshold_expression >2sigma(I)
_cod_data_source_file ja0356129si20030414_071247.cif
_cod_data_source_block sb643e
_cod_database_code 4114181

loop_
_symmetry_equiv_pos_as_xyz
'x, y, z'
'-x, y+1/2, -z+1/2'
'-x, -y, -z'
'x, -y-1/2, z-1/2'

loop_
_atom_site_label
_atom_site_type_symbol
_atom_site_fract_x
_atom_site_fract_y
_atom_site_fract_z
_atom_site_U_iso_or_equiv
_atom_site_adp_type
_atom_site_occupancy
_atom_site_symmetry_multiplicity
_atom_site_calc_flag
_atom_site_refinement_flags
S1A S 0.33349(7) 0.59919(8) 0.19270(7) 0.0338(3) Uani 1 1 d .
S2A S 0.34726(7) 0.83563(8) 0.20060(7) 0.0327(3) Uani 1 1 d .
S3A S 0.14547(7) 0.61812(9) 0.26452(8) 0.0412(3) Uani 1 1 d .
S4A S 0.16723(7) 0.85350(8) 0.27247(8) 0.0355(3) Uani 1 1 d .
S5A S -0.03384(8) 0.61880(10) 0.31126(9) 0.0528(4) Uani 1 1 d .
S6A S -0.00338(7) 0.89937(10) 0.32406(9) 0.0513(4) Uani 1 1 d .
C1A C 0.4821(3) 0.5734(3) 0.1264(3) 0.0309(10) Uani 1 1 d .
C2A C 0.4220(2) 0.6592(3) 0.1534(2) 0.0265(10) Uani 1 1 d .
C3A C 0.4284(2) 0.7672(3) 0.1577(3) 0.0267(10) Uani 1 1 d .
C4A C 0.4953(3) 0.8409(3) 0.1282(3) 0.0296(10) Uani 1 1 d .
C5A C 0.2877(3) 0.7212(3) 0.2176(3) 0.0310(10) Uani 1 1 d .
C6A C 0.2094(2) 0.7289(3) 0.2475(3) 0.0311(10) Uani 1 1 d .
C7A C 0.0575(3) 0.6934(3) 0.2922(3) 0.0354(11) Uani 1 1 d .
C8A C 0.0680(2) 0.8015(3) 0.2968(3) 0.0319(10) Uani 1 1 d .
C9A C -0.0805(3) 0.7132(4) 0.3752(3) 0.0541(14) Uani 1 1 d .
H9A H -0.1348 0.6831 0.3887 0.065 Uiso 1 1 calc R
H9B H -0.0403 0.7213 0.4246 0.065 Uiso 1 1 calc R
C10A C -0.0992(3) 0.8226(4) 0.3389(3) 0.0534(14) Uani 1 1 d .
H10A H -0.1327 0.8639 0.3731 0.064 Uiso 1 1 calc R
H10B H -0.1359 0.8138 0.2875 0.064 Uiso 1 1 calc R
N1A N 0.5338(2) 0.6021(3) 0.0727(2) 0.0371(9) Uani 1 1 d .
H1A1 H 0.5677 0.5551 0.0553 0.045 Uiso 1 1 calc R
H1A2 H 0.5331 0.6677 0.0555 0.045 Uiso 1 1 calc R
N2A N 0.5215(2) 0.9228(3) 0.1756(2) 0.0445(10) Uani 1 1 d .
H2A1 H 0.5569 0.9702 0.1609 0.053 Uiso 1 1 calc R
H2A2 H 0.5032 0.9289 0.2212 0.053 Uiso 1 1 calc R
O1A O 0.47873(19) 0.4822(2) 0.15414(19) 0.0431(8) Uani 1 1 d .
O2A O 0.51860(18) 0.8268(2) 0.06237(19) 0.0394(8) Uani 1 1 d .
S1B S 0.79477(7) 0.33750(8) -0.00564(7) 0.0340(3) Uani 1 1 d .
S2B S 0.80648(7) 0.10126(8) -0.02307(7) 0.0364(3) Uani 1 1 d .
S3B S 0.98053(7) 0.36732(8) -0.06688(8) 0.0370(3) Uani 1 1 d .
S4B S 0.99464(7) 0.13231(8) -0.08915(7) 0.0361(3) Uani 1 1 d .
S5B S 1.16376(8) 0.41549(9) -0.08753(9) 0.0522(4) Uani 1 1 d .
S6B S 1.17919(8) 0.13503(9) -0.11638(9) 0.0511(4) Uani 1 1 d .
C1B C 0.6479(3) 0.3360(3) 0.0603(3) 0.0292(10) Uani 1 1 d .
C2B C 0.7130(3) 0.2594(3) 0.0297(3) 0.0279(10) Uani 1 1 d .
C3B C 0.7179(2) 0.1512(3) 0.0210(2) 0.0281(10) Uani 1 1 d .
C4B C 0.6553(3) 0.0681(3) 0.0449(3) 0.0302(10) Uani 1 1 d .
C5B C 0.8538(2) 0.2276(3) -0.0330(3) 0.0305(10) Uani 1 1 d .
C6B C 0.9332(3) 0.2405(3) -0.0601(3) 0.0308(10) Uani 1 1 d .
C7B C 1.0824(3) 0.3178(3) -0.0860(3) 0.0329(10) Uani 1 1 d .
C8B C 1.0881(2) 0.2105(3) -0.0968(3) 0.0309(10) Uani 1 1 d .
C10B C 1.2650(3) 0.2364(4) -0.1088(4) 0.0580(15) Uani 1 1 d .
H10C H 1.2881 0.2461 -0.0527 0.070 Uiso 1 1 calc R
H10D H 1.3125 0.2093 -0.1355 0.070 Uiso 1 1 calc R
C9B C 1.2376(3) 0.3443(4) -0.1434(4) 0.0646(16) Uani 1 1 d .
H9B1 H 1.2091 0.3345 -0.1980 0.078 Uiso 1 1 calc R
H9B2 H 1.2896 0.3883 -0.1451 0.078 Uiso 1 1 calc R
N1B N 0.5844(2) 0.2982(3) 0.0971(2) 0.0389(9) Uani 1 1 d .
H1B1 H 0.5475 0.3419 0.1139 0.047 Uiso 1 1 calc R
H1B2 H 0.5798 0.2296 0.1044 0.047 Uiso 1 1 calc R
O2B O 0.6242(2) 0.0801(2) 0.1074(2) 0.0489(9) Uani 1 1 d .
N2B N 0.6369(2) -0.0150(3) -0.0039(2) 0.0371(9) Uani 1 1 d .
H2B1 H 0.6012 -0.0645 0.0076 0.045 Uiso 1 1 calc R
H2B2 H 0.6604 -0.0197 -0.0470 0.045 Uiso 1 1 calc R
O1B O 0.65942(19) 0.4323(2) 0.0473(2) 0.0498(9) Uani 1 1 d .
Cl1 Cl 1.35159(8) 0.20259(12) 0.16343(10) 0.0594(4) Uani 1 1 d .
O1C O 1.2980(3) 0.1093(3) 0.1479(3) 0.0979(16) Uani 1 1 d .
O2C1 O 1.3165(7) 0.2787(9) 0.2117(12) 0.085(5) Uiso 0.48(3) 1 d P
O2C2 O 1.2952(8) 0.2953(8) 0.1670(11) 0.089(5) Uiso 0.52(3) 1 d P
O3C1 O 1.4167(8) 0.2020(9) 0.1165(8) 0.067(5) Uiso 0.376(17) 1 d P
O3C2 O 1.3678(7) 0.2439(8) 0.0833(7) 0.116(4) Uiso 0.624(17) 1 d P
O4C1 O 1.3949(8) 0.1847(10) 0.2421(9) 0.128(6) Uiso 0.490(16) 1 d P
O4C2 O 1.4395(7) 0.1933(7) 0.1908(7) 0.097(5) Uiso 0.510(16) 1 d P

loop_
_atom_site_aniso_label
_atom_site_aniso_U_11
_atom_site_aniso_U_22
_atom_site_aniso_U_33
_atom_site_aniso_U_23
_atom_site_aniso_U_13
_atom_site_aniso_U_12
S1A 0.0329(6) 0.0250(5) 0.0458(8) 0.0015(5) 0.0133(5) 0.0019(5)
S2A 0.0337(6) 0.0240(5) 0.0430(8) -0.0023(5) 0.0141(5) 0.0017(5)
S3A 0.0374(6) 0.0256(6) 0.0636(10) 0.0033(5) 0.0181(6) 0.0011(5)
S4A 0.0299(6) 0.0264(6) 0.0532(9) -0.0058(5) 0.0160(5) -0.0024(5)
S5A 0.0499(7) 0.0389(7) 0.0756(11) 0.0029(6) 0.0292(7) -0.0119(6)
S6A 0.0412(7) 0.0354(6) 0.0836(12) -0.0086(7) 0.0309(7) 0.0013(6)
C1A 0.033(2) 0.028(2) 0.031(3) -0.0039(19) 0.0010(19) 0.0034(19)
C2A 0.021(2) 0.031(2) 0.028(3) -0.0006(18) 0.0045(17) 0.0016(17)
C3A 0.020(2) 0.028(2) 0.033(3) 0.0018(18) 0.0065(18) 0.0026(17)
C4A 0.032(2) 0.027(2) 0.031(3) 0.003(2) 0.005(2) 0.0058(19)
C5A 0.033(2) 0.027(2) 0.033(3) -0.002(2) 0.0055(19) 0.0013(19)
C6A 0.029(2) 0.028(2) 0.037(3) -0.0012(19) 0.0070(19) 0.0033(18)
C7A 0.032(2) 0.032(3) 0.044(3) 0.005(2) 0.012(2) -0.0004(19)
C8A 0.027(2) 0.034(2) 0.036(3) 0.000(2) 0.0079(19) -0.0008(19)
C9A 0.042(3) 0.072(4) 0.052(4) 0.006(3) 0.019(2) -0.009(3)
C10A 0.030(3) 0.062(3) 0.071(4) -0.004(3) 0.017(2) -0.001(2)
N1A 0.041(2) 0.0270(19) 0.049(3) -0.0026(17) 0.0232(18) 0.0073(16)
N2A 0.055(2) 0.041(2) 0.042(3) -0.0123(19) 0.0235(19) -0.0223(19)
O1A 0.056(2) 0.0256(16) 0.051(2) 0.0051(15) 0.0197(17) 0.0072(14)
O2A 0.0473(18) 0.0339(16) 0.041(2) -0.0038(15) 0.0210(15) -0.0036(14)
S1B 0.0349(6) 0.0215(5) 0.0478(8) -0.0018(5) 0.0131(5) -0.0025(5)
S2B 0.0372(6) 0.0212(5) 0.0540(9) -0.0012(5) 0.0183(5) -0.0020(5)
S3B 0.0377(6) 0.0215(5) 0.0551(9) -0.0022(5) 0.0183(6) -0.0031(5)
S4B 0.0409(6) 0.0227(5) 0.0474(8) -0.0042(5) 0.0153(5) -0.0033(5)
S5B 0.0381(7) 0.0325(6) 0.0881(12) -0.0077(7) 0.0166(7) -0.0111(5)
S6B 0.0392(7) 0.0338(7) 0.0828(11) 0.0014(6) 0.0173(6) 0.0086(5)
C1B 0.027(2) 0.026(2) 0.034(3) -0.0051(19) 0.0002(19) -0.0023(19)
C2B 0.029(2) 0.025(2) 0.030(3) -0.0034(18) 0.0043(18) -0.0007(17)
C3B 0.028(2) 0.029(2) 0.028(3) 0.0023(18) 0.0063(18) 0.0006(18)
C4B 0.029(2) 0.024(2) 0.037(3) 0.004(2) 0.005(2) 0.0000(18)
C5B 0.031(2) 0.028(2) 0.033(3) -0.0014(19) 0.0064(19) -0.0015(19)
C6B 0.034(2) 0.028(2) 0.032(3) -0.0023(19) 0.0070(19) -0.0018(18)
C7B 0.037(2) 0.028(2) 0.034(3) 0.0019(19) 0.007(2) -0.0041(19)
C8B 0.032(2) 0.030(2) 0.032(3) -0.0010(19) 0.0073(19) 0.000(2)
C10B 0.038(3) 0.055(3) 0.083(5) 0.012(3) 0.014(3) 0.004(2)
C9B 0.042(3) 0.055(3) 0.100(5) -0.002(3) 0.024(3) -0.010(3)
N1B 0.046(2) 0.029(2) 0.047(3) -0.0054(17) 0.0234(19) 0.0007(17)
O2B 0.072(2) 0.0345(18) 0.046(2) -0.0052(15) 0.0305(18) -0.0178(16)
N2B 0.036(2) 0.0279(19) 0.049(3) -0.0015(18) 0.0131(18) -0.0085(16)
O1B 0.0419(19) 0.0282(17) 0.085(3) 0.0006(16) 0.0281(18) 0.0029(14)
Cl1 0.0439(8) 0.0773(10) 0.0585(11) -0.0255(8) 0.0118(7) 0.0001(7)
O1C 0.087(3) 0.091(3) 0.126(4) -0.047(3) 0.050(3) -0.040(3)

loop_
_atom_type_symbol
_atom_type_description
_atom_type_scat_dispersion_real
_atom_type_scat_dispersion_imag
_atom_type_scat_source
C C 0.0033 0.0016 'International Tables Vol C Tables 4.2.6.8 and 6.1.1.4'
H H 0.0000 0.0000 'International Tables Vol C Tables 4.2.6.8 and 6.1.1.4'
N N 0.0061 0.0033 'International Tables Vol C Tables 4.2.6.8 and 6.1.1.4'
O O 0.0106 0.0060 'International Tables Vol C Tables 4.2.6.8 and 6.1.1.4'
S S 0.1246 0.1234 'International Tables Vol C Tables 4.2.6.8 and 6.1.1.4'
Cl Cl 0.1484 0.1585 'International Tables Vol C Tables 4.2.6.8 and 6.1.1.4'

loop_
_geom_angle_atom_site_label_1
_geom_angle_atom_site_label_2
_geom_angle_atom_site_label_3
_geom_angle
C5A S1A C2A 94.96(19)
C5A S2A C3A 95.62(19)
C6A S3A C7A 95.78(19)
C6A S4A C8A 95.64(19)
C7A S5A C9A 99.6(2)
C8A S6A C10A 103.3(2)
O1A C1A N1A 124.5(4)
O1A C1A C2A 117.9(4)
N1A C1A C2A 117.6(4)
C3A C2A C1A 132.0(4)
C3A C2A S1A 117.0(3)
C1A C2A S1A 110.8(3)
C2A C3A C4A 129.2(4)
C2A C3A S2A 117.0(3)
C4A C3A S2A 113.8(3)
O2A C4A N2A 123.7(4)
O2A C4A C3A 120.8(4)
N2A C4A C3A 115.4(4)
C6A C5A S2A 121.0(3)
C6A C5A S1A 123.7(3)
S2A C5A S1A 115.3(2)
C5A C6A S3A 123.6(3)
C5A C6A S4A 121.7(3)
S3A C6A S4A 114.7(2)
C8A C7A S5A 127.3(3)
C8A C7A S3A 116.8(3)
S5A C7A S3A 116.0(2)
C7A C8A S6A 129.1(3)
C7A C8A S4A 116.7(3)
S6A C8A S4A 114.2(2)
C10A C9A S5A 114.1(4)
C9A C10A S6A 114.8(3)
C5B S1B C2B 94.98(18)
C5B S2B C3B 94.87(18)
C6B S3B C7B 95.17(19)
C6B S4B C8B 94.59(19)
C7B S5B C9B 100.2(2)
C8B S6B C10B 102.2(2)
O1B C1B N1B 124.4(4)
O1B C1B C2B 115.2(4)
N1B C1B C2B 120.5(4)
C3B C2B C1B 134.8(4)
C3B C2B S1B 117.0(3)
C1B C2B S1B 108.1(3)
C2B C3B C4B 127.0(4)
C2B C3B S2B 117.0(3)
C4B C3B S2B 116.0(3)
O2B C4B N2B 123.6(4)
O2B C4B C3B 119.4(4)
N2B C4B C3B 117.0(4)
C6B C5B S1B 121.5(3)
C6B C5B S2B 122.6(3)
S1B C5B S2B 115.9(2)
C5B C6B S3B 121.8(3)
C5B C6B S4B 123.1(3)
S3B C6B S4B 115.1(2)
C8B C7B S5B 128.5(3)
C8B C7B S3B 116.5(3)
S5B C7B S3B 115.0(2)
C7B C8B S4B 117.7(3)
C7B C8B S6B 128.3(3)
S4B C8B S6B 114.0(2)
C9B C10B S6B 115.3(3)
C10B C9B S5B 113.2(4)
O3C1 Cl1 O4C2 54.9(7)
O3C1 Cl1 O2C1 135.8(6)
O4C2 Cl1 O2C1 107.6(8)
O3C1 Cl1 O4C1 105.0(8)
O4C2 Cl1 O4C1 50.2(5)
O2C1 Cl1 O4C1 74.2(9)
O3C1 Cl1 O1C 110.1(5)
O4C2 Cl1 O1C 120.9(4)
O2C1 Cl1 O1C 113.0(4)
O4C1 Cl1 O1C 103.3(5)
O3C1 Cl1 O2C2 121.6(7)
O4C2 Cl1 O2C2 128.5(6)
O2C1 Cl1 O2C2 32.9(5)
O4C1 Cl1 O2C2 106.9(9)
O1C Cl1 O2C2 108.5(4)
O3C1 Cl1 O3C2 41.2(5)
O4C2 Cl1 O3C2 93.0(7)
O2C1 Cl1 O3C2 115.0(8)
O4C1 Cl1 O3C2 141.6(7)
O1C Cl1 O3C2 106.0(4)
O2C2 Cl1 O3C2 86.8(8)
O2C2 O2C1 Cl1 76.4(14)
O2C2 O2C1 O4C1 129.3(15)
Cl1 O2C1 O4C1 53.3(7)
O2C1 O2C2 Cl1 70.7(13)
O3C2 O3C1 O4C2 132.4(14)
O3C2 O3C1 Cl1 76.7(10)
O4C2 O3C1 Cl1 62.9(8)
O3C1 O3C2 Cl1 62.1(9)
O4C2 O4C1 Cl1 62.8(9)
O4C2 O4C1 O2C1 100.2(12)
Cl1 O4C1 O2C1 52.5(7)
O4C1 O4C2 O3C1 129.0(13)
O4C1 O4C2 Cl1 67.0(9)
O3C1 O4C2 Cl1 62.2(7)

loop_
_geom_bond_atom_site_label_1
_geom_bond_atom_site_label_2
_geom_bond_distance
S1A C5A 1.740(4)
S1A C2A 1.759(4)
S2A C5A 1.730(4)
S2A C3A 1.746(4)
S3A C6A 1.733(4)
S3A C7A 1.758(4)
S4A C6A 1.744(4)
S4A C8A 1.756(4)
S5A C7A 1.748(4)
S5A C9A 1.805(5)
S6A C8A 1.738(4)
S6A C10A 1.799(4)
C1A O1A 1.224(5)
C1A N1A 1.335(5)
C1A C2A 1.518(5)
C2A C3A 1.339(5)
C3A C4A 1.510(5)
C4A O2A 1.227(5)
C4A N2A 1.317(5)
C5A C6A 1.374(5)
C7A C8A 1.346(6)
C9A C10A 1.496(7)
S1B C5B 1.731(4)
S1B C2B 1.754(4)
S2B C5B 1.740(4)
S2B C3B 1.753(4)
S3B C6B 1.738(4)
S3B C7B 1.753(4)
S4B C6B 1.746(4)
S4B C8B 1.751(4)
S5B C7B 1.741(4)
S5B C9B 1.804(5)
S6B C8B 1.752(4)
S6B C10B 1.811(5)
C1B O1B 1.227(5)
C1B N1B 1.316(5)
C1B C2B 1.519(5)
C2B C3B 1.348(5)
C3B C4B 1.501(5)
C4B O2B 1.227(5)
C4B N2B 1.322(5)
C5B C6B 1.373(5)
C7B C8B 1.343(6)
C10B C9B 1.492(7)
Cl1 O3C1 1.361(11)
Cl1 O4C2 1.369(10)
Cl1 O2C1 1.401(11)
Cl1 O4C1 1.416(14)
Cl1 O1C 1.419(4)
Cl1 O2C2 1.443(11)
Cl1 O3C2 1.499(10)
O2C1 O2C2 0.806(12)
O2C1 O4C1 1.700(18)
O3C1 O3C2 1.014(11)
O3C1 O4C2 1.259(15)
O4C1 O4C2 1.183(13)
